data_4131716
loop_
_publ_author_name
'Li, Jian'
'Zhang, Wenhao'
'Zhang, Fei'
'Chen, Yu'
'Li, Ang'

_publ_section_title
;
 Total Synthesis of Longeracinphyllin A.
;
_journal_issue 42
_journal_name_full 'Journal of the American Chemical Society'
_journal_page_first 14893
_journal_page_last 14896
_journal_paper_doi 10.1021/jacs.7b09186
_journal_volume 139
_journal_year 2017
_chemical_absolute_configuration ad
_chemical_formula_moiety 'C23 H27 N O7'
_chemical_formula_sum 'C23 H27 N O7'
_chemical_formula_weight 429.45
_space_group_crystal_system monoclinic
_space_group_IT_number 4
_space_group_name_Hall 'P 2yb'
_space_group_name_H-M_alt 'P 1 21 1'
_atom_sites_solution_hydrogens geom
_audit_creation_method SHELXL-2014/7
_cell_angle_alpha 90
_cell_angle_beta 107.689(2)
_cell_angle_gamma 90
_cell_formula_units_Z 2
_cell_length_a 9.4222(6)
_cell_length_b 7.4529(5)
_cell_length_c 15.4791(12)
_cell_measurement_reflns_used 8396
_cell_measurement_temperature 173(2)
_cell_measurement_theta_max 68.39
_cell_measurement_theta_min 3.00
_cell_volume 1035.59(13)
_computing_structure_refinement 'SHELXL-2014/7 (Sheldrick, 2014)'
_diffrn_ambient_temperature 173(2)
_diffrn_measured_fraction_theta_full 0.993
_diffrn_measured_fraction_theta_max 0.991
_diffrn_measurement_device_type 'Bruker D8 Venture'
_diffrn_measurement_method '\f and \w scans'
_diffrn_radiation_type CuK\a
_diffrn_radiation_wavelength 1.54178
_diffrn_reflns_av_R_equivalents 0.0248
_diffrn_reflns_av_unetI/netI 0.0280
_diffrn_reflns_Laue_measured_fraction_full 0.993
_diffrn_reflns_Laue_measured_fraction_max 0.991
_diffrn_reflns_limit_h_max 11
_diffrn_reflns_limit_h_min -11
_diffrn_reflns_limit_k_max 8
_diffrn_reflns_limit_k_min -8
_diffrn_reflns_limit_l_max 18
_diffrn_reflns_limit_l_min -18
_diffrn_reflns_number 9643
_diffrn_reflns_point_group_measured_fraction_full 0.989
_diffrn_reflns_point_group_measured_fraction_max 0.986
_diffrn_reflns_theta_full 67.679
_diffrn_reflns_theta_max 68.386
_diffrn_reflns_theta_min 2.996
_exptl_absorpt_coefficient_mu 0.847
_exptl_crystal_colour colorless
_exptl_crystal_density_diffrn 1.377
_exptl_crystal_description block
_exptl_crystal_F_000 456
_exptl_crystal_size_max 0.180
_exptl_crystal_size_mid 0.170
_exptl_crystal_size_min 0.150
_exptl_transmission_factor_max 0.7531
_exptl_transmission_factor_min 0.5615
_refine_diff_density_max 0.163
_refine_diff_density_min -0.153
_refine_diff_density_rms 0.033
_refine_ls_abs_structure_details
;
 Flack x determined using 1655 quotients [(I+)-(I-)]/[(I+)+(I-)]
 (Parsons, Flack and Wagner, Acta Cryst. B69 (2013) 249-259).
;
_refine_ls_abs_structure_Flack -0.01(5)
_refine_ls_extinction_method none
_refine_ls_goodness_of_fit_ref 1.037
_refine_ls_hydrogen_treatment constr
_refine_ls_matrix_type full
_refine_ls_number_parameters 284
_refine_ls_number_reflns 3753
_refine_ls_number_restraints 1
_refine_ls_restrained_S_all 1.037
_refine_ls_R_factor_all 0.0280
_refine_ls_R_factor_gt 0.0272
_refine_ls_shift/su_max 0.000
_refine_ls_shift/su_mean 0.000
_refine_ls_structure_factor_coef Fsqd
_refine_ls_weighting_details 'w=1/[\s^2^(Fo^2^)+(0.0453P)^2^+0.1469P] where P=(Fo^2^+2Fc^2^)/3'
_refine_ls_weighting_scheme calc
_refine_ls_wR_factor_gt 0.0736
_refine_ls_wR_factor_ref 0.0744
_reflns_Friedel_coverage 0.836
_reflns_Friedel_fraction_full 0.983
_reflns_Friedel_fraction_max 0.979
_reflns_number_gt 3676
_reflns_number_total 3753
_reflns_threshold_expression 'I > 2\s(I)'
_cod_data_source_file ja7b09186_si_005.cif
_cod_data_source_block ta_a
_cod_original_sg_symbol_H-M 'P 21'
_cod_database_code 4131716
_shelx_shelxl_version_number 2014/7
_shelx_space_group_comment
;
The symmetry employed for this shelxl refinement is uniquely defined
by the following loop, which should always be used as a source of
symmetry information in preference to the above space-group names.
They are only intended as comments.
;
_shelx_estimated_absorpt_t_min 0.862
_shelx_estimated_absorpt_t_max 0.883

loop_
_space_group_symop_operation_xyz
'x, y, z'
'-x, y+1/2, -z'

loop_
_atom_site_label
_atom_site_type_symbol
_atom_site_fract_x
_atom_site_fract_y
_atom_site_fract_z
_atom_site_U_iso_or_equiv
_atom_site_adp_type
_atom_site_occupancy
_atom_site_site_symmetry_order
_atom_site_calc_flag
_atom_site_refinement_flags_posn
_atom_site_refinement_flags_adp
O1 O 0.7778(2) 0.0145(2) 0.31474(11) 0.0365(4) Uani 1 1 d . .
C1 C 0.7706(2) 0.2442(3) 0.46665(13) 0.0259(4) Uani 1 1 d . .
H1A H 0.8403 0.2623 0.5283 0.031 Uiso 1 1 calc R U
H1B H 0.7318 0.1200 0.4627 0.031 Uiso 1 1 calc R U
N1 N 0.84878(17) 0.2699(2) 0.39996(11) 0.0219(3) Uani 1 1 d . .
O3 O 1.08841(15) 0.2701(2) 0.19885(9) 0.0278(3) Uani 1 1 d . .
C3 C 0.6820(2) 0.5596(3) 0.41240(12) 0.0205(4) Uani 1 1 d . .
H3 H 0.6363 0.6599 0.4377 0.025 Uiso 1 1 calc R U
O2 O 1.12836(19) 0.1836(3) 0.34189(11) 0.0585(6) Uani 1 1 d . .
C2 C 0.6407(2) 0.3782(3) 0.44952(13) 0.0223(4) Uani 1 1 d . .
H2 H 0.5524 0.3261 0.4028 0.027 Uiso 1 1 calc R U
O4 O 0.48223(14) 0.63251(19) 0.28024(9) 0.0241(3) Uani 1 1 d . .
C4 C 0.8505(2) 0.5862(3) 0.44202(13) 0.0235(4) Uani 1 1 d . .
H4A H 0.8754 0.7085 0.4262 0.028 Uiso 1 1 calc R U
H4B H 0.8926 0.5699 0.5084 0.028 Uiso 1 1 calc R U
O5 O 0.42154(15) 0.4273(2) 0.05450(10) 0.0320(3) Uani 1 1 d . .
C5 C 0.91320(19) 0.4464(3) 0.39212(12) 0.0221(4) Uani 1 1 d . .
H5 H 1.0241 0.4414 0.4180 0.027 Uiso 1 1 calc R U
O6 O 0.06342(15) 0.8880(2) 0.08986(10) 0.0313(3) Uani 1 1 d . .
C6 C 0.8687(2) 0.4745(2) 0.28827(12) 0.0196(4) Uani 1 1 d . .
C9 C 0.7878(2) 0.2233(3) 0.15795(12) 0.0244(4) Uani 1 1 d . .
H9A H 0.8179 0.3038 0.1157 0.029 Uiso 1 1 calc R U
H9B H 0.8163 0.0999 0.1464 0.029 Uiso 1 1 calc R U
C8 C 0.8293(2) 0.1662(3) 0.32589(13) 0.0247(4) Uani 1 1 d . .
O7 O 0.25897(16) 0.9320(2) 0.03733(10) 0.0328(3) Uani 1 1 d . .
C7 C 0.8796(2) 0.2749(3) 0.25548(13) 0.0226(4) Uani 1 1 d . .
C10 C 0.6171(2) 0.2298(3) 0.13340(13) 0.0258(4) Uani 1 1 d . .
H10A H 0.5750 0.1469 0.0820 0.031 Uiso 1 1 calc R U
H10B H 0.5883 0.1839 0.1857 0.031 Uiso 1 1 calc R U
C11 C 0.5457(2) 0.4120(3) 0.10790(12) 0.0223(4) Uani 1 1 d . .
C12 C 0.6339(2) 0.5750(3) 0.15392(12) 0.0201(4) Uani 1 1 d . .
H12 H 0.7135 0.6001 0.1251 0.024 Uiso 1 1 calc R U
C13 C 0.70788(19) 0.5378(2) 0.25428(12) 0.0180(4) Uani 1 1 d . .
C14 C 0.62958(19) 0.5729(3) 0.31071(12) 0.0192(4) Uani 1 1 d . .
C15 C 0.5370(2) 0.7424(3) 0.14514(13) 0.0229(4) Uani 1 1 d . .
H15A H 0.6010 0.8482 0.1679 0.027 Uiso 1 1 calc R U
H15B H 0.4815 0.7633 0.0805 0.027 Uiso 1 1 calc R U
C16 C 0.4297(2) 0.7198(2) 0.19823(12) 0.0214(4) Uani 1 1 d . .
C17 C 0.2879(2) 0.7748(3) 0.17731(13) 0.0245(4) Uani 1 1 d . .
H17 H 0.2350 0.7491 0.2192 0.029 Uiso 1 1 calc R U
C18 C 0.2091(2) 0.8715(3) 0.09474(14) 0.0253(4) Uani 1 1 d . .
C19 C -0.0283(3) 0.9846(4) 0.01207(16) 0.0408(6) Uani 1 1 d . .
H19A H -0.0149 0.9338 -0.0433 0.061 Uiso 1 1 calc R U
H19B H 0.0008 1.1114 0.0170 0.061 Uiso 1 1 calc R U
H19C H -0.1331 0.9744 0.0097 0.061 Uiso 1 1 calc R U
C20 C 1.0447(2) 0.2341(3) 0.27109(14) 0.0286(4) Uani 1 1 d . .
C21 C 1.2475(2) 0.2547(3) 0.21309(15) 0.0335(5) Uani 1 1 d . .
H21A H 1.2678 0.2681 0.1550 0.050 Uiso 1 1 calc R U
H21B H 1.2822 0.1368 0.2390 0.050 Uiso 1 1 calc R U
H21C H 1.2999 0.3489 0.2549 0.050 Uiso 1 1 calc R U
C22 C 0.6002(2) 0.4058(3) 0.53714(14) 0.0310(5) Uani 1 1 d . .
H22A H 0.5046 0.4687 0.5234 0.046 Uiso 1 1 calc R U
H22B H 0.6777 0.4774 0.5797 0.046 Uiso 1 1 calc R U
H22C H 0.5923 0.2889 0.5643 0.046 Uiso 1 1 calc R U
C23 C 0.9707(2) 0.6106(3) 0.26258(14) 0.0253(4) Uani 1 1 d . .
H23A H 0.9541 0.6065 0.1970 0.038 Uiso 1 1 calc R U
H23B H 1.0749 0.5811 0.2944 0.038 Uiso 1 1 calc R U
H23C H 0.9484 0.7313 0.2800 0.038 Uiso 1 1 calc R U

loop_
_atom_site_aniso_label
_atom_site_aniso_U_11
_atom_site_aniso_U_22
_atom_site_aniso_U_33
_atom_site_aniso_U_23
_atom_site_aniso_U_13
_atom_site_aniso_U_12
O1 0.0559(10) 0.0199(7) 0.0369(8) 0.0038(6) 0.0187(7) 0.0002(7)
C1 0.0251(9) 0.0303(11) 0.0232(9) 0.0063(8) 0.0087(7) 0.0020(8)
N1 0.0222(7) 0.0231(8) 0.0209(7) 0.0051(6) 0.0071(6) 0.0039(6)
O3 0.0249(7) 0.0332(8) 0.0281(7) 0.0010(6) 0.0120(6) 0.0044(6)
C3 0.0193(9) 0.0229(10) 0.0202(9) -0.0021(7) 0.0071(7) -0.0002(7)
O2 0.0396(9) 0.1044(18) 0.0360(9) 0.0313(10) 0.0184(8) 0.0409(11)
C2 0.0192(8) 0.0265(10) 0.0206(9) 0.0006(7) 0.0051(7) -0.0028(7)
O4 0.0182(6) 0.0299(8) 0.0242(6) 0.0065(5) 0.0066(5) 0.0059(5)
C4 0.0201(9) 0.0298(10) 0.0200(9) -0.0039(8) 0.0050(7) -0.0043(8)
O5 0.0250(7) 0.0332(8) 0.0322(7) -0.0036(7) 0.0005(6) 0.0002(6)
C5 0.0170(8) 0.0267(10) 0.0217(9) 0.0012(8) 0.0045(7) -0.0005(8)
O6 0.0246(7) 0.0376(8) 0.0283(7) 0.0002(6) 0.0029(6) 0.0106(6)
C6 0.0180(8) 0.0214(10) 0.0200(9) -0.0004(7) 0.0068(7) 0.0007(7)
C9 0.0316(10) 0.0210(9) 0.0216(9) -0.0009(8) 0.0096(8) 0.0056(8)
C8 0.0268(9) 0.0230(11) 0.0249(10) 0.0049(8) 0.0086(8) 0.0065(8)
O7 0.0323(7) 0.0353(8) 0.0292(7) 0.0060(7) 0.0071(6) 0.0062(7)
C7 0.0251(9) 0.0221(9) 0.0215(9) 0.0024(7) 0.0084(7) 0.0052(8)
C10 0.0325(10) 0.0200(10) 0.0235(9) -0.0028(8) 0.0061(8) -0.0030(8)
C11 0.0235(9) 0.0263(10) 0.0180(8) 0.0000(7) 0.0074(7) 0.0000(8)
C12 0.0210(8) 0.0198(9) 0.0196(9) 0.0020(7) 0.0065(7) 0.0015(7)
C13 0.0186(8) 0.0151(9) 0.0190(9) -0.0007(7) 0.0036(7) -0.0014(7)
C14 0.0160(8) 0.0177(8) 0.0228(9) 0.0009(7) 0.0043(7) 0.0011(7)
C15 0.0243(9) 0.0191(9) 0.0251(9) 0.0038(8) 0.0074(7) 0.0017(8)
C16 0.0246(9) 0.0161(9) 0.0218(8) 0.0009(7) 0.0045(7) 0.0002(7)
C17 0.0240(9) 0.0243(10) 0.0241(9) 0.0004(8) 0.0058(7) 0.0025(8)
C18 0.0244(9) 0.0218(9) 0.0268(10) -0.0037(8) 0.0035(8) 0.0032(8)
C19 0.0350(12) 0.0507(15) 0.0286(11) -0.0007(10) -0.0024(9) 0.0194(11)
C20 0.0300(10) 0.0317(11) 0.0264(10) 0.0044(9) 0.0121(8) 0.0118(9)
C21 0.0254(10) 0.0391(13) 0.0393(11) -0.0002(10) 0.0146(9) 0.0038(9)
C22 0.0288(10) 0.0380(12) 0.0302(11) 0.0007(9) 0.0150(8) -0.0038(9)
C23 0.0224(9) 0.0263(11) 0.0288(10) 0.0019(8) 0.0104(8) -0.0019(8)

loop_
_atom_type_symbol
_atom_type_description
_atom_type_scat_dispersion_real
_atom_type_scat_dispersion_imag
_atom_type_scat_source
C C 0.0181 0.0091 'International Tables Vol C Tables 4.2.6.8 and 6.1.1.4'
H H 0.0000 0.0000 'International Tables Vol C Tables 4.2.6.8 and 6.1.1.4'
N N 0.0311 0.0180 'International Tables Vol C Tables 4.2.6.8 and 6.1.1.4'
O O 0.0492 0.0322 'International Tables Vol C Tables 4.2.6.8 and 6.1.1.4'

loop_
_geom_angle_atom_site_label_1
_geom_angle_atom_site_label_2
_geom_angle_atom_site_label_3
_geom_angle
N1 C1 C2 109.90(15)
N1 C1 H1A 109.7
C2 C1 H1A 109.7
N1 C1 H1B 109.7
C2 C1 H1B 109.7
H1A C1 H1B 108.2
C8 N1 C1 124.18(17)
C8 N1 C5 113.33(16)
C1 N1 C5 119.25(16)
C20 O3 C21 115.18(16)
C14 C3 C4 106.68(15)
C14 C3 C2 113.74(15)
C4 C3 C2 110.74(16)
C14 C3 H3 108.5
C4 C3 H3 108.5
C2 C3 H3 108.5
C22 C2 C1 109.51(16)
C22 C2 C3 111.50(17)
C1 C2 C3 110.56(15)
C22 C2 H2 108.4
C1 C2 H2 108.4
C3 C2 H2 108.4
C16 O4 C14 120.23(14)
C5 C4 C3 106.73(16)
C5 C4 H4A 110.4
C3 C4 H4A 110.4
C5 C4 H4B 110.4
C3 C4 H4B 110.4
H4A C4 H4B 108.6
N1 C5 C4 109.75(15)
N1 C5 C6 102.64(15)
C4 C5 C6 114.23(16)
N1 C5 H5 110.0
C4 C5 H5 110.0
C6 C5 H5 110.0
C18 O6 C19 115.52(17)
C13 C6 C23 110.06(15)
C13 C6 C5 109.21(14)
C23 C6 C5 111.49(15)
C13 C6 C7 109.58(15)
C23 C6 C7 115.57(15)
C5 C6 C7 100.48(14)
C10 C9 C7 117.86(15)
C10 C9 H9A 107.8
C7 C9 H9A 107.8
C10 C9 H9B 107.8
C7 C9 H9B 107.8
H9A C9 H9B 107.2
O1 C8 N1 126.61(19)
O1 C8 C7 125.45(19)
N1 C8 C7 107.92(17)
C20 C7 C9 110.22(16)
C20 C7 C8 107.42(15)
C9 C7 C8 111.02(17)
C20 C7 C6 107.31(16)
C9 C7 C6 118.40(15)
C8 C7 C6 101.71(14)
C11 C10 C9 116.23(16)
C11 C10 H10A 108.2
C9 C10 H10A 108.2
C11 C10 H10B 108.2
C9 C10 H10B 108.2
H10A C10 H10B 107.4
O5 C11 C10 121.43(18)
O5 C11 C12 121.29(18)
C10 C11 C12 117.26(15)
C11 C12 C13 110.34(15)
C11 C12 C15 112.57(15)
C13 C12 C15 108.39(15)
C11 C12 H12 108.5
C13 C12 H12 108.5
C15 C12 H12 108.5
C14 C13 C6 121.83(16)
C14 C13 C12 117.47(16)
C6 C13 C12 120.59(15)
C13 C14 O4 122.28(16)
C13 C14 C3 127.14(16)
O4 C14 C3 110.57(15)
C16 C15 C12 110.18(15)
C16 C15 H15A 109.6
C12 C15 H15A 109.6
C16 C15 H15B 109.6
C12 C15 H15B 109.6
H15A C15 H15B 108.1
C17 C16 O4 114.84(17)
C17 C16 C15 128.63(17)
O4 C16 C15 116.52(15)
C16 C17 C18 124.61(19)
C16 C17 H17 117.7
C18 C17 H17 117.7
O7 C18 O6 122.43(18)
O7 C18 C17 128.26(19)
O6 C18 C17 109.30(17)
O6 C19 H19A 109.5
O6 C19 H19B 109.5
H19A C19 H19B 109.5
O6 C19 H19C 109.5
H19A C19 H19C 109.5
H19B C19 H19C 109.5
O2 C20 O3 123.05(19)
O2 C20 C7 124.12(18)
O3 C20 C7 112.74(16)
O3 C21 H21A 109.5
O3 C21 H21B 109.5
H21A C21 H21B 109.5
O3 C21 H21C 109.5
H21A C21 H21C 109.5
H21B C21 H21C 109.5
C2 C22 H22A 109.5
C2 C22 H22B 109.5
H22A C22 H22B 109.5
C2 C22 H22C 109.5
H22A C22 H22C 109.5
H22B C22 H22C 109.5
C6 C23 H23A 109.5
C6 C23 H23B 109.5
H23A C23 H23B 109.5
C6 C23 H23C 109.5
H23A C23 H23C 109.5
H23B C23 H23C 109.5

loop_
_geom_bond_atom_site_label_1
_geom_bond_atom_site_label_2
_geom_bond_distance
O1 C8 1.222(3)
C1 N1 1.451(2)
C1 C2 1.539(3)
C1 H1A 0.9900
C1 H1B 0.9900
N1 C8 1.348(3)
N1 C5 1.469(3)
O3 C20 1.331(2)
O3 C21 1.452(2)
C3 C14 1.503(3)
C3 C4 1.526(2)
C3 C2 1.563(3)
C3 H3 1.0000
O2 C20 1.200(3)
C2 C22 1.531(3)
C2 H2 1.0000
O4 C16 1.377(2)
O4 C14 1.396(2)
C4 C5 1.519(3)
C4 H4A 0.9900
C4 H4B 0.9900
O5 C11 1.215(2)
C5 C6 1.547(2)
C5 H5 1.0000
O6 C18 1.357(2)
O6 C19 1.444(3)
C6 C13 1.520(2)
C6 C23 1.531(3)
C6 C7 1.585(3)
C9 C10 1.537(3)
C9 C7 1.543(3)
C9 H9A 0.9900
C9 H9B 0.9900
C8 C7 1.544(3)
O7 C18 1.211(3)
C7 C20 1.531(3)
C10 C11 1.513(3)
C10 H10A 0.9900
C10 H10B 0.9900
C11 C12 1.522(3)
C12 C13 1.522(2)
C12 C15 1.527(3)
C12 H12 1.0000
C13 C14 1.329(3)
C15 C16 1.494(3)
C15 H15A 0.9900
C15 H15B 0.9900
C16 C17 1.340(3)
C17 C18 1.458(3)
C17 H17 0.9500
C19 H19A 0.9800
C19 H19B 0.9800
C19 H19C 0.9800
C21 H21A 0.9800
C21 H21B 0.9800
C21 H21C 0.9800
C22 H22A 0.9800
C22 H22B 0.9800
C22 H22C 0.9800
C23 H23A 0.9800
C23 H23B 0.9800
C23 H23C 0.9800
